data_7238784
loop_
_publ_author_name
'Goswami, Shyamaprosad'
'Aich, Krishnendu'
'Das, Avijit Kumar'
'Manna, Abhishek'
'Das, Sangita'

_publ_section_title
;
 A naphthalimide--quinoline based probe for selective, fluorescence
 ratiometric sensing of trivalent ions
;
_journal_issue 7
_journal_name_full 'RSC Advances'
_journal_page_first 2412
_journal_paper_doi 10.1039/c2ra22624c
_journal_volume 3
_journal_year 2013
_chemical_formula_sum 'C24.33 H25.33 Al N3 O6'
_chemical_formula_weight 482.79
_space_group_IT_number 61
_space_group_name_Hall '-P 2ac 2ab'
_space_group_name_H-M_alt 'P b c a'
_atom_sites_solution_hydrogens geom
_atom_sites_solution_primary direct
_atom_sites_solution_secondary difmap
_audit_creation_method SHELXL-97
_cell_angle_alpha 90.00
_cell_angle_beta 90.00
_cell_angle_gamma 90.00
_cell_formula_units_Z 6
_cell_length_a 15.1430(4)
_cell_length_b 13.8141(4)
_cell_length_c 17.0179(5)
_cell_measurement_temperature 296(2)
_cell_volume 3559.92(17)
_computing_structure_refinement 'SHELXL-97 (Sheldrick, 2008)'
_computing_structure_solution 'SHELXS-97 (Sheldrick, 2008)'
_diffrn_ambient_temperature 296(2)
_diffrn_measured_fraction_theta_full 0.997
_diffrn_measured_fraction_theta_max 0.997
_diffrn_radiation_monochromator graphite
_diffrn_radiation_source 'fine-focus sealed tube'
_diffrn_radiation_type MoK\a
_diffrn_radiation_wavelength 0.71073
_diffrn_reflns_av_R_equivalents 0.0469
_diffrn_reflns_av_sigmaI/netI 0.0215
_diffrn_reflns_limit_h_max 19
_diffrn_reflns_limit_h_min -19
_diffrn_reflns_limit_k_max 17
_diffrn_reflns_limit_k_min -17
_diffrn_reflns_limit_l_max 20
_diffrn_reflns_limit_l_min -21
_diffrn_reflns_number 34767
_diffrn_reflns_theta_full 27.11
_diffrn_reflns_theta_max 27.11
_diffrn_reflns_theta_min 2.33
_exptl_absorpt_coefficient_mu 0.131
_exptl_crystal_density_diffrn 1.351
_exptl_crystal_density_method 'not measured'
_exptl_crystal_F_000 1520
_refine_diff_density_max 0.218
_refine_diff_density_min -0.198
_refine_diff_density_rms 0.041
_refine_ls_extinction_method none
_refine_ls_goodness_of_fit_ref 0.627
_refine_ls_hydrogen_treatment mixed
_refine_ls_matrix_type full
_refine_ls_number_parameters 283
_refine_ls_number_reflns 3918
_refine_ls_number_restraints 0
_refine_ls_restrained_S_all 0.627
_refine_ls_R_factor_all 0.0550
_refine_ls_R_factor_gt 0.0394
_refine_ls_shift/su_max 0.001
_refine_ls_shift/su_mean 0.000
_refine_ls_structure_factor_coef Fsqd
_refine_ls_weighting_details 'calc w=1/[\s^2^(Fo^2^)+(0.1573P)^2^+2.6779P] where P=(Fo^2^+2Fc^2^)/3'
_refine_ls_weighting_scheme calc
_refine_ls_wR_factor_gt 0.1237
_refine_ls_wR_factor_ref 0.1561
_reflns_number_gt 2982
_reflns_number_total 3918
_reflns_threshold_expression >2sigma(I)
_cod_data_source_file c2ra22624c.txt
_cod_data_source_block trial1
_cod_database_code 7238784

loop_
_symmetry_equiv_pos_as_xyz
'x, y, z'
'x+1/2, -y+1/2, -z'
'-x, y+1/2, -z+1/2'
'-x+1/2, -y, z+1/2'
'-x, -y, -z'
'-x-1/2, y-1/2, z'
'x, -y-1/2, z-1/2'
'x-1/2, y, -z-1/2'

loop_
_atom_site_label
_atom_site_type_symbol
_atom_site_fract_x
_atom_site_fract_y
_atom_site_fract_z
_atom_site_U_iso_or_equiv
_atom_site_adp_type
_atom_site_occupancy
_atom_site_symmetry_multiplicity
_atom_site_calc_flag
_atom_site_refinement_flags
O1 O 0.68564(8) 0.46315(7) 0.13506(7) 0.0459(3) Uani 1 1 d .
O2 O 0.52673(9) 0.35796(9) 0.01008(8) 0.0561(4) Uani 1 1 d .
O3 O 0.69749(10) 0.18700(10) -0.02346(9) 0.0675(4) Uani 1 1 d .
O4 O 0.51688(11) 0.22465(11) 0.18691(9) 0.0699(4) Uani 1 1 d .
C24 C 0.49831(14) -0.13430(15) 0.14058(12) 0.0558(5) Uani 1 1 d .
C27 C 0.53145(10) 0.06369(11) 0.13922(9) 0.0394(3) Uani 1 1 d .
N3 N 0.60851(10) 0.20195(9) 0.08317(9) 0.0447(3) Uani 1 1 d .
N4 N 0.79706(9) 0.44172(9) 0.25342(9) 0.0449(3) Uani 1 1 d .
C26 C 0.45892(14) -0.07544(17) 0.19443(13) 0.0609(5) Uani 1 1 d .
C25 C 0.47533(13) 0.02402(16) 0.19401(11) 0.0537(5) Uani 1 1 d .
C1 C 0.55594(11) -0.09674(11) 0.08273(10) 0.0420(4) Uani 1 1 d .
C2 C 0.57293(10) 0.00456(10) 0.08244(8) 0.0349(3) Uani 1 1 d .
C3 C 0.54885(11) 0.16843(12) 0.14058(10) 0.0452(4) Uani 1 1 d .
N6 N 0.63347(11) 0.29832(10) 0.08980(10) 0.0530(4) Uani 1 1 d .
H4 H 0.6794 0.3127 0.1172 0.064 Uiso 1 1 calc R
C5 C 0.58833(11) 0.36932(11) 0.05500(9) 0.0406(4) Uani 1 1 d .
C6 C 0.62067(11) 0.46951(11) 0.07563(10) 0.0440(4) Uani 1 1 d .
H6C H 0.6455 0.5002 0.0294 0.053 Uiso 1 1 calc R
H6D H 0.5716 0.5087 0.0939 0.053 Uiso 1 1 calc R
C7 C 0.70856(10) 0.54624(10) 0.17379(9) 0.0367(3) Uani 1 1 d .
C8 C 0.76799(10) 0.53269(10) 0.23757(9) 0.0356(3) Uani 1 1 d .
C9 C 0.85270(12) 0.43165(14) 0.31254(11) 0.0512(4) Uani 1 1 d .
H9 H 0.8736 0.3699 0.3237 0.061 Uiso 1 1 calc R
C10 C 0.88219(12) 0.50846(15) 0.35960(11) 0.0514(4) Uani 1 1 d .
H10 H 0.9212 0.4972 0.4008 0.062 Uiso 1 1 calc R
C11 C 0.67763(12) 0.63661(11) 0.15502(10) 0.0437(4) Uani 1 1 d .
H11 H 0.6398 0.6447 0.1125 0.052 Uiso 1 1 calc R
C12 C 0.70333(12) 0.71722(12) 0.20029(11) 0.0492(4) Uani 1 1 d .
H12 H 0.6813 0.7781 0.1878 0.059 Uiso 1 1 calc R
C13 C 0.75988(12) 0.70744(11) 0.26197(11) 0.0482(4) Uani 1 1 d .
H13 H 0.7762 0.7614 0.2912 0.058 Uiso 1 1 calc R
C14 C 0.79387(10) 0.61494(11) 0.28167(10) 0.0407(4) Uani 1 1 d .
C15 C 0.85303(12) 0.59959(13) 0.34428(10) 0.0486(4) Uani 1 1 d .
H15 H 0.8720 0.6514 0.3749 0.058 Uiso 1 1 calc R
C16 C 0.59742(12) -0.15500(12) 0.02549(12) 0.0518(5) Uani 1 1 d .
H16 H 0.5871 -0.2214 0.0252 0.062 Uiso 1 1 calc R
C17 C 0.65221(13) -0.11574(14) -0.02920(12) 0.0546(5) Uani 1 1 d .
H17 H 0.6792 -0.1555 -0.0662 0.066 Uiso 1 1 calc R
C18 C 0.66837(11) -0.01599(13) -0.03025(11) 0.0471(4) Uani 1 1 d .
H18 H 0.7053 0.0102 -0.0684 0.056 Uiso 1 1 calc R
C19 C 0.62994(10) 0.04335(11) 0.02475(9) 0.0372(3) Uani 1 1 d .
C20 C 0.64955(11) 0.14785(12) 0.02367(10) 0.0430(4) Uani 1 1 d .
H19 H 0.4896(15) -0.2023(17) 0.1415(13) 0.063(6) Uiso 1 1 d .
H20 H 0.4476(16) 0.0688(18) 0.2311(15) 0.077(7) Uiso 1 1 d .
H21 H 0.4200(17) -0.1003(18) 0.2314(16) 0.083(8) Uiso 1 1 d .

loop_
_atom_site_aniso_label
_atom_site_aniso_U_11
_atom_site_aniso_U_22
_atom_site_aniso_U_33
_atom_site_aniso_U_23
_atom_site_aniso_U_13
_atom_site_aniso_U_12
O1 0.0571(7) 0.0274(5) 0.0532(7) -0.0063(5) -0.0141(5) -0.0009(5)
O2 0.0601(8) 0.0446(7) 0.0638(8) 0.0017(6) -0.0201(6) -0.0104(6)
O3 0.0770(9) 0.0535(8) 0.0719(9) 0.0033(7) 0.0169(8) -0.0226(7)
O4 0.0818(10) 0.0542(8) 0.0738(10) -0.0229(7) 0.0090(8) 0.0090(7)
C24 0.0601(11) 0.0454(10) 0.0620(11) 0.0159(9) -0.0123(9) -0.0148(8)
C27 0.0398(8) 0.0388(8) 0.0397(8) 0.0002(6) -0.0039(6) 0.0004(6)
N3 0.0512(8) 0.0273(6) 0.0558(8) -0.0024(6) -0.0059(6) -0.0043(6)
N4 0.0518(8) 0.0331(7) 0.0498(8) -0.0010(6) -0.0026(6) 0.0021(6)
C26 0.0601(11) 0.0675(13) 0.0550(11) 0.0185(10) 0.0030(9) -0.0145(10)
C25 0.0527(10) 0.0634(12) 0.0448(10) 0.0037(8) 0.0029(8) -0.0024(9)
C1 0.0449(8) 0.0312(7) 0.0499(9) 0.0047(6) -0.0151(7) -0.0035(6)
C2 0.0354(7) 0.0313(7) 0.0381(7) 0.0017(6) -0.0087(6) -0.0004(6)
C3 0.0476(9) 0.0389(8) 0.0492(9) -0.0056(7) -0.0059(7) 0.0042(7)
N6 0.0591(9) 0.0286(7) 0.0711(10) -0.0030(6) -0.0212(7) -0.0060(6)
C5 0.0451(8) 0.0343(8) 0.0425(8) -0.0017(6) -0.0022(7) -0.0045(6)
C6 0.0473(9) 0.0343(8) 0.0504(9) 0.0003(7) -0.0099(7) -0.0043(6)
C7 0.0424(8) 0.0260(7) 0.0415(8) -0.0036(6) 0.0041(6) -0.0049(6)
C8 0.0379(8) 0.0282(7) 0.0407(8) -0.0025(6) 0.0064(6) -0.0031(5)
C9 0.0535(10) 0.0450(9) 0.0551(11) 0.0023(8) -0.0030(8) 0.0052(8)
C10 0.0442(9) 0.0640(11) 0.0460(9) -0.0011(8) -0.0023(7) 0.0003(8)
C11 0.0504(9) 0.0310(8) 0.0498(9) 0.0020(6) -0.0008(7) -0.0021(7)
C12 0.0589(10) 0.0269(8) 0.0616(11) -0.0016(7) 0.0035(8) 0.0007(7)
C13 0.0570(10) 0.0294(8) 0.0581(10) -0.0121(7) 0.0049(8) -0.0073(7)
C14 0.0420(8) 0.0377(8) 0.0424(8) -0.0069(6) 0.0066(6) -0.0074(6)
C15 0.0498(9) 0.0504(10) 0.0455(9) -0.0108(7) 0.0022(7) -0.0101(7)
C16 0.0622(11) 0.0290(7) 0.0643(11) -0.0044(7) -0.0199(9) 0.0024(7)
C17 0.0592(11) 0.0456(10) 0.0590(11) -0.0151(8) -0.0050(9) 0.0113(8)
C18 0.0418(8) 0.0480(9) 0.0514(9) -0.0050(7) 0.0018(7) 0.0014(7)
C19 0.0344(7) 0.0342(8) 0.0429(8) -0.0012(6) -0.0055(6) -0.0001(6)
C20 0.0434(8) 0.0368(8) 0.0487(9) 0.0020(7) -0.0038(7) -0.0071(6)

loop_
_atom_type_symbol
_atom_type_description
_atom_type_scat_dispersion_real
_atom_type_scat_dispersion_imag
_atom_type_scat_source
C C 0.0033 0.0016 'International Tables Vol C Tables 4.2.6.8 and 6.1.1.4'
H H 0.0000 0.0000 'International Tables Vol C Tables 4.2.6.8 and 6.1.1.4'
N N 0.0061 0.0033 'International Tables Vol C Tables 4.2.6.8 and 6.1.1.4'
O O 0.0106 0.0060 'International Tables Vol C Tables 4.2.6.8 and 6.1.1.4'
Al Al 0.0645 0.0514 'International Tables Vol C Tables 4.2.6.8 and 6.1.1.4'

loop_
_geom_angle_atom_site_label_1
_geom_angle_atom_site_label_2
_geom_angle_atom_site_label_3
_geom_angle
C7 O1 C6 117.98(12)
C26 C24 C1 121.29(18)
C26 C24 H19 121.3(14)
C1 C24 H19 117.4(14)
C25 C27 C2 120.54(16)
C25 C27 C3 119.47(16)
C2 C27 C3 119.98(15)
N6 N3 C20 116.66(14)
N6 N3 C3 115.68(14)
C20 N3 C3 127.53(13)
C9 N4 C8 117.11(14)
C24 C26 C25 120.39(18)
C24 C26 H21 120.8(16)
C25 C26 H21 118.8(16)
C27 C25 C26 120.36(19)
C27 C25 H20 116.8(15)
C26 C25 H20 122.9(15)
C16 C1 C24 123.10(16)
C16 C1 C2 118.55(16)
C24 C1 C2 118.35(17)
C27 C2 C19 121.86(14)
C27 C2 C1 119.07(14)
C19 C2 C1 119.07(14)
O4 C3 N3 119.89(16)
O4 C3 C27 124.81(17)
N3 C3 C27 115.30(14)
C5 N6 N3 121.96(14)
C5 N6 H4 119.0
N3 N6 H4 119.0
O2 C5 N6 125.25(15)
O2 C5 C6 120.89(15)
N6 C5 C6 113.87(14)
O1 C6 C5 109.59(13)
O1 C6 H6C 109.8
C5 C6 H6C 109.8
O1 C6 H6D 109.8
C5 C6 H6D 109.8
H6C C6 H6D 108.2
O1 C7 C11 124.39(15)
O1 C7 C8 114.69(12)
C11 C7 C8 120.92(14)
N4 C8 C14 123.16(15)
N4 C8 C7 118.57(13)
C14 C8 C7 118.27(13)
N4 C9 C10 123.99(17)
N4 C9 H9 118.0
C10 C9 H9 118.0
C15 C10 C9 119.19(17)
C15 C10 H10 120.4
C9 C10 H10 120.4
C7 C11 C12 119.86(16)
C7 C11 H11 120.1
C12 C11 H11 120.1
C13 C12 C11 121.13(15)
C13 C12 H12 119.4
C11 C12 H12 119.4
C12 C13 C14 120.01(14)
C12 C13 H13 120.0
C14 C13 H13 120.0
C15 C14 C8 117.13(15)
C15 C14 C13 123.06(15)
C8 C14 C13 119.80(15)
C10 C15 C14 119.42(16)
C10 C15 H15 120.3
C14 C15 H15 120.3
C17 C16 C1 121.11(16)
C17 C16 H16 119.4
C1 C16 H16 119.4
C16 C17 C18 120.54(17)
C16 C17 H17 119.7
C18 C17 H17 119.7
C19 C18 C17 120.31(17)
C19 C18 H18 119.8
C17 C18 H18 119.8
C18 C19 C2 120.41(15)
C18 C19 C20 119.37(15)
C2 C19 C20 120.22(14)
O3 C20 N3 120.40(15)
O3 C20 C19 124.56(16)
N3 C20 C19 115.04(14)

loop_
_geom_bond_atom_site_label_1
_geom_bond_atom_site_label_2
_geom_bond_distance
O1 C7 1.3683(17)
O1 C6 1.414(2)
O2 C5 1.216(2)
O3 C20 1.209(2)
O4 C3 1.208(2)
C24 C26 1.363(3)
C24 C1 1.414(3)
C24 H19 0.95(2)
C27 C25 1.375(2)
C27 C2 1.413(2)
C27 C3 1.471(2)
N3 N6 1.3885(18)
N3 C20 1.404(2)
N3 C3 1.409(2)
N4 C9 1.320(2)
N4 C8 1.3586(19)
C26 C25 1.396(3)
C26 H21 0.93(3)
C25 H20 0.98(3)
C1 C16 1.411(3)
C1 C2 1.423(2)
C2 C19 1.413(2)
N6 C5 1.334(2)
N6 H4 0.8600
C5 C6 1.509(2)
C6 H6C 0.9700
C6 H6D 0.9700
C7 C11 1.371(2)
C7 C8 1.422(2)
C8 C14 1.417(2)
C9 C10 1.402(3)
C9 H9 0.9300
C10 C15 1.359(3)
C10 H10 0.9300
C11 C12 1.409(2)
C11 H11 0.9300
C12 C13 1.361(3)
C12 H12 0.9300
C13 C14 1.418(2)
C13 H13 0.9300
C14 C15 1.408(2)
C15 H15 0.9300
C16 C17 1.360(3)
C16 H16 0.9300
C17 C18 1.400(3)
C17 H17 0.9300
C18 C19 1.374(2)
C18 H18 0.9300
C19 C20 1.474(2)
